data_7248236
loop_
_publ_author_name
'Novikov, Anton P.'
'Volkov, Mikhail A.'

_publ_section_title
;
 The influence of the alkoxy substituent length on the crystal structures
 of Tc(v) complexes with pyrazine
;
_journal_issue 12
_journal_name_full CrystEngComm
_journal_page_first 1747
_journal_page_last 1755
_journal_paper_doi 10.1039/D4CE00029C
_journal_volume 26
_journal_year 2024
_chemical_formula_moiety 'C11 H15 Cl2 N4 O2 Tc'
_chemical_formula_sum 'C11 H15 Cl2 N4 O2 Tc'
_chemical_formula_weight 404.17
_space_group_crystal_system monoclinic
_space_group_IT_number 14
_space_group_name_Hall '-P 2yn'
_space_group_name_H-M_alt 'P 1 21/n 1'
_atom_sites_solution_hydrogens geom
_atom_sites_solution_primary dual
_audit_creation_date 2023-07-10
_audit_creation_method
;
Olex2 1.5
(compiled 2023.03.06 svn.rbb2c1857 for OlexSys, GUI svn.r6748)
;
_audit_update_record
;
2023-10-18 deposited with the CCDC.	2024-02-13 downloaded from the CCDC.
;
_cell_angle_alpha 90
_cell_angle_beta 108.857(3)
_cell_angle_gamma 90
_cell_formula_units_Z 8
_cell_length_a 8.0605(6)
_cell_length_b 33.630(3)
_cell_length_c 12.0796(9)
_cell_measurement_reflns_used 3694
_cell_measurement_temperature 100(2)
_cell_measurement_theta_max 28.723
_cell_measurement_theta_min 3.564
_cell_volume 3098.7(4)
_computing_cell_refinement 'SAINT V8.40B (Bruker, 2020)'
_computing_data_reduction 'SAINT V8.40B (Bruker, 2020)'
_computing_molecular_graphics 'Olex2 1.5 (Dolomanov et al., 2009)'
_computing_publication_material 'Olex2 1.5 (Dolomanov et al., 2009)'
_computing_structure_refinement 'SHELXL 2018/3 (Sheldrick, 2015)'
_computing_structure_solution 'SHELXT 2018/2 (Sheldrick, 2018)'
_diffrn_ambient_temperature 100(2)
_diffrn_measured_fraction_theta_full 0.995
_diffrn_measured_fraction_theta_max 0.996
_diffrn_measurement_device_type 'Bruker KAPPA APEX II area-detector diffractometer'
_diffrn_radiation_type MoK\a
_diffrn_radiation_wavelength 0.71073
_diffrn_reflns_av_R_equivalents 0.0797
_diffrn_reflns_av_unetI/netI 0.0636
_diffrn_reflns_Laue_measured_fraction_full 0.995
_diffrn_reflns_Laue_measured_fraction_max 0.996
_diffrn_reflns_limit_h_max 11
_diffrn_reflns_limit_h_min -11
_diffrn_reflns_limit_k_max 47
_diffrn_reflns_limit_k_min -47
_diffrn_reflns_limit_l_max 16
_diffrn_reflns_limit_l_min -16
_diffrn_reflns_number 54400
_diffrn_reflns_point_group_measured_fraction_full 0.995
_diffrn_reflns_point_group_measured_fraction_max 0.996
_diffrn_reflns_theta_full 25.242
_diffrn_reflns_theta_max 29.998
_diffrn_reflns_theta_min 4.086
_diffrn_source_current 30.0
_diffrn_source_power 1.5
_diffrn_source_voltage 50.0
_exptl_absorpt_coefficient_mu 1.279
_exptl_absorpt_correction_T_max 0.7396
_exptl_absorpt_correction_T_min 0.6877
_exptl_absorpt_correction_type multi-scan
_exptl_absorpt_process_details
;
SADABS-2016/2 (Bruker,2016/2) was used for absorption correction.
wR2(int) was 0.0741 before and 0.0680 after correction.
The Ratio of minimum to maximum transmission is 0.9298.
The \l/2 correction factor is Not present.
;
_exptl_crystal_colour green
_exptl_crystal_colour_primary green
_exptl_crystal_density_diffrn 1.733
_exptl_crystal_description block
_exptl_crystal_F_000 1616
_exptl_crystal_size_max 0.15
_exptl_crystal_size_mid 0.13
_exptl_crystal_size_min 0.12
_refine_diff_density_max 0.610
_refine_diff_density_min -0.913
_refine_diff_density_rms 0.130
_refine_ls_extinction_method none
_refine_ls_goodness_of_fit_ref 1.017
_refine_ls_hydrogen_treatment constr
_refine_ls_matrix_type full
_refine_ls_number_parameters 363
_refine_ls_number_reflns 9011
_refine_ls_number_restraints 0
_refine_ls_restrained_S_all 1.017
_refine_ls_R_factor_all 0.0787
_refine_ls_R_factor_gt 0.0461
_refine_ls_shift/su_max 0.006
_refine_ls_shift/su_mean 0.000
_refine_ls_structure_factor_coef Fsqd
_refine_ls_weighting_details 'w=1/[\s^2^(Fo^2^)+(0.0213P)^2^+2.6433P] where P=(Fo^2^+2Fc^2^)/3'
_refine_ls_weighting_scheme calc
_refine_ls_wR_factor_gt 0.0833
_refine_ls_wR_factor_ref 0.0956
_reflns_Friedel_coverage 0.000
_reflns_number_gt 6048
_reflns_number_total 9011
_reflns_threshold_expression 'I > 2\s(I)'
_cod_data_source_file d4ce00029c2.cif
_cod_data_source_block mv14_lt_0m
_cod_depositor_comments
;
Adding full bibliography for 7248235--7248244.cif.

2024-09-02
Z value and formula fixed to values more according to usual
chemical conventions.                 miguel
;
_cod_original_formula_sum 'C22 H30 Cl4 N8 O4 Tc2'
_cod_original_formula_weight 808.34
_cod_original_formula_moiety '2(C11 H15 Cl2 N4 O2 Tc)'
_cod_original_formula_units_Z 4
_cod_database_code 7248236
_shelx_shelxl_version_number 2018/3
_shelx_space_group_comment
;
The symmetry employed for this shelxl refinement is uniquely defined
by the following loop, which should always be used as a source of
symmetry information in preference to the above space-group names.
They are only intended as comments.
;
_shelx_estimated_absorpt_t_max 0.862
_shelx_estimated_absorpt_t_min 0.831
_olex2_refinement_description
;
1.a Secondary CH2 refined with riding coordinates:
 C30(H30A,H30B), C10(H10A,H10B), C9(H9A,H9B), C29(H29A,H29B)
1.b Aromatic/amide H refined with riding coordinates:
 C2(H2), C1(H1), C3(H3), C8(H8), C6(H6), C21(H21), C7(H7), C22(H22), C5(H5),
 C26(H26), C25(H25), C23(H23), C4(H4), C24(H24), C28(H28), C27(H27)
1.c Idealised Me refined as rotating group:
 C11(H11A,H11B,H11C), C31(H31A,H31B,H31C)
;
_olex2_submission_special_instructions 'No special instructions were received'

loop_
_space_group_symop_operation_xyz
'x, y, z'
'-x+1/2, y+1/2, -z+1/2'
'-x, -y, -z'
'x-1/2, -y-1/2, z-1/2'

loop_
_atom_site_label
_atom_site_type_symbol
_atom_site_fract_x
_atom_site_fract_y
_atom_site_fract_z
_atom_site_U_iso_or_equiv
_atom_site_adp_type
_atom_site_occupancy
_atom_site_site_symmetry_order
_atom_site_calc_flag
_atom_site_refinement_flags_posn
_atom_site_refinement_flags_adp
_atom_site_refinement_flags_occupancy
_atom_site_disorder_assembly
_atom_site_disorder_group
Tc1 Tc 0.74814(3) 0.69180(2) 0.25681(2) 0.01091(8) Uani 1 1 d . . . . .
Tc2 Tc 0.22258(3) 0.55840(2) 0.25315(2) 0.01115(7) Uani 1 1 d . . . . .
Cl21 Cl 0.52907(10) 0.55361(3) 0.37680(7) 0.01739(18) Uani 1 1 d . . . . .
Cl1 Cl 0.44228(10) 0.69351(3) 0.13240(7) 0.01712(18) Uani 1 1 d . . . . .
Cl2 Cl 1.04671(10) 0.69361(3) 0.38016(7) 0.01782(18) Uani 1 1 d . . . . .
Cl22 Cl -0.07539(10) 0.55970(3) 0.13012(7) 0.01809(18) Uani 1 1 d . . . . .
O1 O 0.7379(3) 0.74648(8) 0.24865(16) 0.0126(6) Uani 1 1 d . . . . .
O22 O 0.2478(3) 0.60791(8) 0.26515(19) 0.0160(5) Uani 1 1 d . . . . .
O21 O 0.2301(3) 0.50342(8) 0.25061(17) 0.0141(6) Uani 1 1 d . . . . .
O2 O 0.7311(3) 0.64213(8) 0.25478(17) 0.0157(6) Uani 1 1 d . . . . .
N21 N 0.1408(3) 0.55574(9) 0.4053(2) 0.0130(6) Uani 1 1 d . . . . .
N3 N 0.8285(3) 0.69152(9) 0.1040(2) 0.0128(6) Uani 1 1 d . . . . .
N1 N 0.6600(3) 0.69493(9) 0.4061(2) 0.0125(6) Uani 1 1 d . . . . .
N23 N 0.3077(3) 0.55828(9) 0.1024(2) 0.0138(6) Uani 1 1 d . . . . .
N4 N 0.9281(4) 0.69034(10) -0.0964(3) 0.0235(7) Uani 1 1 d . . . . .
N2 N 0.5293(4) 0.70133(10) 0.5933(3) 0.0214(7) Uani 1 1 d . . . . .
N22 N 0.0338(4) 0.55110(10) 0.6032(3) 0.0239(7) Uani 1 1 d . . . . .
N24 N 0.4262(4) 0.55682(11) -0.0908(3) 0.0287(8) Uani 1 1 d . . . . .
C2 C 0.6467(5) 0.72675(12) 0.5777(3) 0.0207(8) Uani 1 1 d . . . . .
H2 H 0.686667 0.747723 0.632560 0.025 Uiso 1 1 calc R U . . .
C1 C 0.7134(4) 0.72416(11) 0.4856(3) 0.0148(7) Uani 1 1 d . . . . .
H1 H 0.797000 0.743077 0.478626 0.018 Uiso 1 1 calc R U . . .
C3 C 0.4781(4) 0.67268(12) 0.5131(3) 0.0217(8) Uani 1 1 d . . . . .
H3 H 0.394099 0.653896 0.520129 0.026 Uiso 1 1 calc R U . . .
C8 C 0.7484(5) 0.71426(11) 0.0108(3) 0.0183(8) Uani 1 1 d . . . . .
H8 H 0.655107 0.731218 0.012648 0.022 Uiso 1 1 calc R U . . .
C6 C 1.0057(5) 0.66724(12) -0.0038(3) 0.0216(8) Uani 1 1 d . . . . .
H6 H 1.096405 0.649773 -0.007416 0.026 Uiso 1 1 calc R U . . .
C21 C 0.2181(4) 0.53073(11) 0.4933(3) 0.0161(7) Uani 1 1 d . . . . .
H21 H 0.311370 0.514240 0.488756 0.019 Uiso 1 1 calc R U . . .
C7 C 0.7989(5) 0.71342(12) -0.0866(3) 0.0226(8) Uani 1 1 d . . . . .
H7 H 0.739164 0.730077 -0.150552 0.027 Uiso 1 1 calc R U . . .
C22 C 0.1636(5) 0.52864(12) 0.5911(3) 0.0198(8) Uani 1 1 d . . . . .
H22 H 0.220913 0.510534 0.651731 0.024 Uiso 1 1 calc R U . . .
C5 C 0.9591(4) 0.66774(11) 0.0970(3) 0.0171(7) Uani 1 1 d . . . . .
H5 H 1.019395 0.651278 0.161356 0.020 Uiso 1 1 calc R U . . .
C26 C 0.4832(5) 0.58360(12) -0.0050(3) 0.0242(9) Uani 1 1 d . . . . .
H26 H 0.567071 0.602722 -0.010268 0.029 Uiso 1 1 calc R U . . .
C25 C 0.4258(4) 0.58474(11) 0.0909(3) 0.0182(8) Uani 1 1 d . . . . .
H25 H 0.470332 0.604439 0.149409 0.022 Uiso 1 1 calc R U . . .
C23 C -0.0407(4) 0.57578(12) 0.5148(3) 0.0236(9) Uani 1 1 d . . . . .
H23 H -0.132898 0.592470 0.520045 0.028 Uiso 1 1 calc R U . . .
C30 C 0.2221(4) 0.43225(10) 0.2139(3) 0.0174(7) Uani 1 1 d . . . . .
H30A H 0.204025 0.435346 0.129268 0.021 Uiso 1 1 calc R U . . .
H30B H 0.105660 0.431094 0.224859 0.021 Uiso 1 1 calc R U . . .
C4 C 0.5416(4) 0.66908(11) 0.4202(3) 0.0175(8) Uani 1 1 d . . . . .
H4 H 0.500996 0.648038 0.365695 0.021 Uiso 1 1 calc R U . . .
C24 C 0.0094(4) 0.57838(11) 0.4155(3) 0.0173(7) Uani 1 1 d . . . . .
H24 H -0.049503 0.596243 0.354512 0.021 Uiso 1 1 calc R U . . .
C11 C 0.6781(5) 0.85719(11) 0.2325(3) 0.0254(8) Uani 1 1 d . . . . .
H11A H 0.662989 0.859695 0.148984 0.038 Uiso 1 1 calc R U . . .
H11B H 0.750040 0.879253 0.275300 0.038 Uiso 1 1 calc R U . . .
H11C H 0.563048 0.857910 0.243809 0.038 Uiso 1 1 calc R U . . .
C10 C 0.7682(4) 0.81795(11) 0.2782(3) 0.0167(7) Uani 1 1 d . . . . .
H10A H 0.884123 0.816995 0.266368 0.020 Uiso 1 1 calc R U . . .
H10B H 0.786731 0.815621 0.363011 0.020 Uiso 1 1 calc R U . . .
C28 C 0.2500(5) 0.53103(11) 0.0181(3) 0.0205(8) Uani 1 1 d . . . . .
H28 H 0.167177 0.511700 0.023718 0.025 Uiso 1 1 calc R U . . .
C9 C 0.6560(4) 0.78403(10) 0.2138(3) 0.0164(7) Uani 1 1 d . . . . .
H9A H 0.542417 0.784535 0.228968 0.020 Uiso 1 1 calc R U . . .
H9B H 0.631954 0.787539 0.128715 0.020 Uiso 1 1 calc R U . . .
C27 C 0.3099(5) 0.53067(12) -0.0778(3) 0.0280(9) Uani 1 1 d . . . . .
H27 H 0.266038 0.510956 -0.136268 0.034 Uiso 1 1 calc R U . . .
C29 C 0.3245(4) 0.46722(10) 0.2802(3) 0.0168(7) Uani 1 1 d . . . . .
H29A H 0.353331 0.462422 0.365238 0.020 Uiso 1 1 calc R U . . .
H29B H 0.436137 0.469561 0.262975 0.020 Uiso 1 1 calc R U . . .
C31 C 0.3224(5) 0.39421(11) 0.2585(3) 0.0291(9) Uani 1 1 d . . . . .
H31A H 0.256673 0.371491 0.215037 0.044 Uiso 1 1 calc R U . . .
H31B H 0.338020 0.391049 0.341889 0.044 Uiso 1 1 calc R U . . .
H31C H 0.437474 0.395512 0.247351 0.044 Uiso 1 1 calc R U . . .

loop_
_atom_site_aniso_label
_atom_site_aniso_U_11
_atom_site_aniso_U_22
_atom_site_aniso_U_33
_atom_site_aniso_U_23
_atom_site_aniso_U_13
_atom_site_aniso_U_12
Tc1 0.01280(13) 0.00860(16) 0.01013(16) 0.00039(9) 0.00204(11) -0.00021(9)
Tc2 0.01194(12) 0.00835(16) 0.01152(16) 0.00007(10) 0.00151(10) -0.00002(11)
Cl21 0.0119(3) 0.0191(5) 0.0187(4) 0.0032(3) 0.0015(3) 0.0003(3)
Cl1 0.0132(4) 0.0197(5) 0.0160(4) 0.0030(3) 0.0013(3) 0.0004(3)
Cl2 0.0122(4) 0.0225(5) 0.0157(4) -0.0030(3) 0.0003(3) -0.0009(3)
Cl22 0.0140(3) 0.0185(5) 0.0177(4) -0.0013(3) -0.0006(3) 0.0002(3)
O1 0.0178(12) 0.0094(14) 0.0127(15) -0.0005(8) 0.0078(10) -0.0011(9)
O22 0.0164(12) 0.0120(14) 0.0178(13) -0.0002(9) 0.0029(10) 0.0009(9)
O21 0.0162(11) 0.0095(14) 0.0168(15) 0.0024(8) 0.0059(10) 0.0020(9)
O2 0.0171(12) 0.0123(14) 0.0170(14) 0.0003(9) 0.0044(10) 0.0024(9)
N21 0.0124(12) 0.0123(15) 0.0138(14) -0.0016(11) 0.0037(10) 0.0013(11)
N3 0.0140(13) 0.0127(16) 0.0118(14) -0.0029(11) 0.0044(11) 0.0007(11)
N1 0.0102(12) 0.0133(15) 0.0128(14) 0.0023(11) 0.0022(11) 0.0002(11)
N23 0.0140(12) 0.0121(15) 0.0135(14) 0.0015(12) 0.0021(11) 0.0017(12)
N4 0.0272(16) 0.027(2) 0.0214(17) -0.0032(14) 0.0155(14) 0.0014(14)
N2 0.0197(15) 0.0247(19) 0.0220(17) 0.0054(13) 0.0097(13) 0.0031(13)
N22 0.0221(15) 0.031(2) 0.0195(17) -0.0041(14) 0.0076(13) -0.0072(14)
N24 0.0363(18) 0.030(2) 0.0234(18) 0.0029(15) 0.0143(15) -0.0021(16)
C2 0.0237(18) 0.021(2) 0.0187(19) -0.0007(15) 0.0086(15) -0.0005(15)
C1 0.0149(15) 0.0157(18) 0.0123(17) -0.0019(13) 0.0021(13) -0.0023(13)
C3 0.0183(17) 0.027(2) 0.021(2) 0.0094(16) 0.0078(15) -0.0020(15)
C8 0.0234(18) 0.0179(19) 0.0137(18) 0.0033(14) 0.0061(14) 0.0049(15)
C6 0.0209(17) 0.022(2) 0.024(2) -0.0024(15) 0.0102(15) 0.0028(15)
C21 0.0171(16) 0.0145(18) 0.0159(18) -0.0024(14) 0.0042(14) 0.0012(13)
C7 0.0287(19) 0.024(2) 0.0160(19) 0.0034(15) 0.0081(15) 0.0049(16)
C22 0.0218(17) 0.022(2) 0.0165(18) 0.0015(15) 0.0076(14) -0.0009(15)
C5 0.0172(16) 0.0154(19) 0.0189(19) 0.0006(14) 0.0062(14) 0.0016(14)
C26 0.0209(18) 0.024(2) 0.029(2) 0.0027(17) 0.0100(16) -0.0058(16)
C25 0.0192(17) 0.0147(19) 0.0187(19) -0.0011(14) 0.0032(14) -0.0046(14)
C23 0.0141(16) 0.027(2) 0.029(2) -0.0071(17) 0.0069(15) 0.0008(15)
C30 0.0196(16) 0.0127(19) 0.0186(17) -0.0026(15) 0.0044(13) 0.0003(13)
C4 0.0129(15) 0.019(2) 0.0183(19) 0.0036(14) 0.0018(14) -0.0032(14)
C24 0.0139(15) 0.0143(19) 0.0218(19) -0.0026(14) 0.0030(14) 0.0022(13)
C11 0.033(2) 0.012(2) 0.032(2) 0.0026(15) 0.0121(17) 0.0005(16)
C10 0.0174(16) 0.0133(19) 0.0214(17) -0.0013(15) 0.0089(13) -0.0027(14)
C28 0.0249(18) 0.020(2) 0.0175(19) -0.0002(15) 0.0082(15) -0.0063(15)
C9 0.0209(17) 0.0110(18) 0.0161(17) 0.0020(13) 0.0041(14) 0.0053(13)
C27 0.042(2) 0.022(2) 0.024(2) -0.0056(17) 0.0159(18) -0.0107(18)
C29 0.0176(16) 0.0097(17) 0.0191(17) 0.0006(13) 0.0003(14) 0.0021(13)
C31 0.037(2) 0.012(2) 0.039(2) -0.0010(16) 0.0130(18) 0.0049(17)

loop_
_atom_type_symbol
_atom_type_description
_atom_type_scat_dispersion_real
_atom_type_scat_dispersion_imag
_atom_type_scat_source
C C 0.0033 0.0016 'International Tables Vol C Tables 4.2.6.8 and 6.1.1.4'
H H 0.0000 0.0000 'International Tables Vol C Tables 4.2.6.8 and 6.1.1.4'
Cl Cl 0.1484 0.1585 'International Tables Vol C Tables 4.2.6.8 and 6.1.1.4'
N N 0.0061 0.0033 'International Tables Vol C Tables 4.2.6.8 and 6.1.1.4'
O O 0.0106 0.0060 'International Tables Vol C Tables 4.2.6.8 and 6.1.1.4'
Tc Tc -1.4390 0.7593 'International Tables Vol C Tables 4.2.6.8 and 6.1.1.4'

loop_
_geom_angle_atom_site_label_1
_geom_angle_atom_site_label_2
_geom_angle_atom_site_label_3
_geom_angle
_geom_angle_site_symmetry_1
_geom_angle_site_symmetry_3
_geom_angle_publ_flag
Cl2 Tc1 Cl1 177.15(4) . . ?
O1 Tc1 Cl1 85.68(7) . . ?
O1 Tc1 Cl2 91.54(7) . . ?
O1 Tc1 N3 88.81(10) . . ?
O1 Tc1 N1 88.55(10) . . ?
O2 Tc1 Cl1 87.28(7) . . ?
O2 Tc1 Cl2 95.50(7) . . ?
O2 Tc1 O1 172.94(10) . . ?
O2 Tc1 N3 91.67(11) . . ?
O2 Tc1 N1 90.75(11) . . ?
N3 Tc1 Cl1 89.77(7) . . ?
N3 Tc1 Cl2 90.77(7) . . ?
N1 Tc1 Cl1 88.47(7) . . ?
N1 Tc1 Cl2 90.86(7) . . ?
N1 Tc1 N3 176.93(12) . . ?
Cl22 Tc2 Cl21 177.17(4) . . ?
O22 Tc2 Cl21 86.69(7) . . ?
O22 Tc2 Cl22 96.04(8) . . ?
O22 Tc2 O21 171.55(9) . . ?
O22 Tc2 N21 91.69(11) . . ?
O22 Tc2 N23 90.70(11) . . ?
O21 Tc2 Cl21 84.96(7) . . ?
O21 Tc2 Cl22 92.29(7) . . ?
O21 Tc2 N21 89.62(10) . . ?
O21 Tc2 N23 87.87(10) . . ?
N21 Tc2 Cl21 90.21(7) . . ?
N21 Tc2 Cl22 90.46(7) . . ?
N23 Tc2 Cl21 88.91(7) . . ?
N23 Tc2 Cl22 90.30(7) . . ?
N23 Tc2 N21 177.40(12) . . ?
C9 O1 Tc1 155.5(2) . . ?
C29 O21 Tc2 150.6(2) . . ?
C21 N21 Tc2 120.8(2) . . ?
C21 N21 C24 117.5(3) . . ?
C24 N21 Tc2 121.7(2) . . ?
C8 N3 Tc1 121.5(2) . . ?
C8 N3 C5 117.4(3) . . ?
C5 N3 Tc1 121.1(2) . . ?
C1 N1 Tc1 121.3(2) . . ?
C4 N1 Tc1 121.2(2) . . ?
C4 N1 C1 117.4(3) . . ?
C25 N23 Tc2 121.3(2) . . ?
C28 N23 Tc2 121.4(2) . . ?
C28 N23 C25 117.3(3) . . ?
C7 N4 C6 115.5(3) . . ?
C2 N2 C3 115.3(3) . . ?
C23 N22 C22 115.4(3) . . ?
C27 N24 C26 115.6(3) . . ?
N2 C2 H2 118.3 . . ?
N2 C2 C1 123.4(3) . . ?
C1 C2 H2 118.3 . . ?
N1 C1 C2 120.1(3) . . ?
N1 C1 H1 120.0 . . ?
C2 C1 H1 120.0 . . ?
N2 C3 H3 118.5 . . ?
N2 C3 C4 123.0(3) . . ?
C4 C3 H3 118.5 . . ?
N3 C8 H8 119.5 . . ?
N3 C8 C7 121.0(3) . . ?
C7 C8 H8 119.5 . . ?
N4 C6 H6 118.6 . . ?
N4 C6 C5 122.7(3) . . ?
C5 C6 H6 118.6 . . ?
N21 C21 H21 119.6 . . ?
N21 C21 C22 120.8(3) . . ?
C22 C21 H21 119.6 . . ?
N4 C7 C8 123.2(3) . . ?
N4 C7 H7 118.4 . . ?
C8 C7 H7 118.4 . . ?
N22 C22 C21 122.6(3) . . ?
N22 C22 H22 118.7 . . ?
C21 C22 H22 118.7 . . ?
N3 C5 C6 120.1(3) . . ?
N3 C5 H5 120.0 . . ?
C6 C5 H5 120.0 . . ?
N24 C26 H26 118.5 . . ?
N24 C26 C25 123.0(3) . . ?
C25 C26 H26 118.5 . . ?
N23 C25 C26 120.6(3) . . ?
N23 C25 H25 119.7 . . ?
C26 C25 H25 119.7 . . ?
N22 C23 H23 118.3 . . ?
N22 C23 C24 123.5(3) . . ?
C24 C23 H23 118.3 . . ?
H30A C30 H30B 108.3 . . ?
C29 C30 H30A 109.8 . . ?
C29 C30 H30B 109.8 . . ?
C29 C30 C31 109.3(3) . . ?
C31 C30 H30A 109.8 . . ?
C31 C30 H30B 109.8 . . ?
N1 C4 C3 120.8(3) . . ?
N1 C4 H4 119.6 . . ?
C3 C4 H4 119.6 . . ?
N21 C24 C23 120.2(3) . . ?
N21 C24 H24 119.9 . . ?
C23 C24 H24 119.9 . . ?
H11A C11 H11B 109.5 . . ?
H11A C11 H11C 109.5 . . ?
H11B C11 H11C 109.5 . . ?
C10 C11 H11A 109.5 . . ?
C10 C11 H11B 109.5 . . ?
C10 C11 H11C 109.5 . . ?
C11 C10 H10A 109.8 . . ?
C11 C10 H10B 109.8 . . ?
H10A C10 H10B 108.2 . . ?
C9 C10 C11 109.5(3) . . ?
C9 C10 H10A 109.8 . . ?
C9 C10 H10B 109.8 . . ?
N23 C28 H28 119.6 . . ?
N23 C28 C27 120.8(3) . . ?
C27 C28 H28 119.6 . . ?
O1 C9 C10 112.1(3) . . ?
O1 C9 H9A 109.2 . . ?
O1 C9 H9B 109.2 . . ?
C10 C9 H9A 109.2 . . ?
C10 C9 H9B 109.2 . . ?
H9A C9 H9B 107.9 . . ?
N24 C27 C28 122.7(4) . . ?
N24 C27 H27 118.7 . . ?
C28 C27 H27 118.7 . . ?
O21 C29 C30 112.2(3) . . ?
O21 C29 H29A 109.2 . . ?
O21 C29 H29B 109.2 . . ?
C30 C29 H29A 109.2 . . ?
C30 C29 H29B 109.2 . . ?
H29A C29 H29B 107.9 . . ?
C30 C31 H31A 109.5 . . ?
C30 C31 H31B 109.5 . . ?
C30 C31 H31C 109.5 . . ?
H31A C31 H31B 109.5 . . ?
H31A C31 H31C 109.5 . . ?
H31B C31 H31C 109.5 . . ?

loop_
_geom_bond_atom_site_label_1
_geom_bond_atom_site_label_2
_geom_bond_distance
_geom_bond_site_symmetry_2
_geom_bond_publ_flag
Tc1 Cl1 2.4382(8) . ?
Tc1 Cl2 2.3869(8) . ?
Tc1 O1 1.842(3) . ?
Tc1 O2 1.676(3) . ?
Tc1 N3 2.145(3) . ?
Tc1 N1 2.144(3) . ?
Tc2 Cl21 2.4443(8) . ?
Tc2 Cl22 2.3815(8) . ?
Tc2 O22 1.678(3) . ?
Tc2 O21 1.850(3) . ?
Tc2 N21 2.145(3) . ?
Tc2 N23 2.143(3) . ?
O1 C9 1.424(4) . ?
O21 C29 1.419(4) . ?
N21 C21 1.341(4) . ?
N21 C24 1.342(4) . ?
N3 C8 1.341(4) . ?
N3 C5 1.346(4) . ?
N1 C1 1.344(4) . ?
N1 C4 1.342(4) . ?
N23 C25 1.343(4) . ?
N23 C28 1.337(4) . ?
N4 C6 1.339(5) . ?
N4 C7 1.335(5) . ?
N2 C2 1.333(5) . ?
N2 C3 1.334(5) . ?
N22 C22 1.337(5) . ?
N22 C23 1.333(5) . ?
N24 C26 1.338(5) . ?
N24 C27 1.331(5) . ?
C2 H2 0.9500 . ?
C2 C1 1.387(5) . ?
C1 H1 0.9500 . ?
C3 H3 0.9500 . ?
C3 C4 1.380(5) . ?
C8 H8 0.9500 . ?
C8 C7 1.363(5) . ?
C6 H6 0.9500 . ?
C6 C5 1.386(5) . ?
C21 H21 0.9500 . ?
C21 C22 1.388(5) . ?
C7 H7 0.9500 . ?
C22 H22 0.9500 . ?
C5 H5 0.9500 . ?
C26 H26 0.9500 . ?
C26 C25 1.380(5) . ?
C25 H25 0.9500 . ?
C23 H23 0.9500 . ?
C23 C24 1.386(5) . ?
C30 H30A 0.9900 . ?
C30 H30B 0.9900 . ?
C30 C29 1.510(5) . ?
C30 C31 1.517(5) . ?
C4 H4 0.9500 . ?
C24 H24 0.9500 . ?
C11 H11A 0.9800 . ?
C11 H11B 0.9800 . ?
C11 H11C 0.9800 . ?
C11 C10 1.522(5) . ?
C10 H10A 0.9900 . ?
C10 H10B 0.9900 . ?
C10 C9 1.506(5) . ?
C28 H28 0.9500 . ?
C28 C27 1.391(5) . ?
C9 H9A 0.9900 . ?
C9 H9B 0.9900 . ?
C27 H27 0.9500 . ?
C29 H29A 0.9900 . ?
C29 H29B 0.9900 . ?
C31 H31A 0.9800 . ?
C31 H31B 0.9800 . ?
C31 H31C 0.9800 . ?

loop_
_geom_hbond_atom_site_label_D
_geom_hbond_atom_site_label_H
_geom_hbond_atom_site_label_A
_geom_hbond_distance_DH
_geom_hbond_distance_HA
_geom_hbond_distance_DA
_geom_hbond_angle_DHA
_geom_hbond_site_symmetry_A
_geom_hbond_publ_flag
C5 H5 O22 0.95 2.37 3.246(4) 153.9 1_655 yes
C25 H25 O2 0.95 2.43 3.248(4) 143.8 . yes
C4 H4 O22 0.95 2.42 3.238(4) 144.0 . yes
C24 H24 O2 0.95 2.36 3.253(4) 155.8 1_455 yes

loop_
_geom_torsion_atom_site_label_1
_geom_torsion_atom_site_label_2
_geom_torsion_atom_site_label_3
_geom_torsion_atom_site_label_4
_geom_torsion
_geom_torsion_site_symmetry_1
_geom_torsion_site_symmetry_2
_geom_torsion_site_symmetry_3
_geom_torsion_site_symmetry_4
_geom_torsion_publ_flag
Tc1 O1 C9 C10 168.9(3) . . . . ?
Tc1 N3 C8 C7 -179.0(3) . . . . ?
Tc1 N3 C5 C6 178.2(3) . . . . ?
Tc1 N1 C1 C2 176.3(2) . . . . ?
Tc1 N1 C4 C3 -176.3(3) . . . . ?
Tc2 O21 C29 C30 -166.7(3) . . . . ?
Tc2 N21 C21 C22 -179.2(3) . . . . ?
Tc2 N21 C24 C23 179.7(3) . . . . ?
Tc2 N23 C25 C26 178.1(3) . . . . ?
Tc2 N23 C28 C27 -178.3(3) . . . . ?
Cl21 Tc2 O21 C29 -4.7(4) . . . . ?
Cl1 Tc1 O1 C9 1.4(5) . . . . ?
Cl2 Tc1 O1 C9 -178.0(5) . . . . ?
Cl22 Tc2 O21 C29 174.6(4) . . . . ?
N21 Tc2 O21 C29 -94.9(4) . . . . ?
N21 C21 C22 N22 -0.3(6) . . . . ?
N3 Tc1 O1 C9 91.2(5) . . . . ?
N3 C8 C7 N4 0.3(6) . . . . ?
N1 Tc1 O1 C9 -87.2(5) . . . . ?
N23 Tc2 O21 C29 84.4(4) . . . . ?
N23 C28 C27 N24 0.2(6) . . . . ?
N4 C6 C5 N3 1.4(6) . . . . ?
N2 C2 C1 N1 0.0(6) . . . . ?
N2 C3 C4 N1 -0.2(6) . . . . ?
N22 C23 C24 N21 -0.9(6) . . . . ?
N24 C26 C25 N23 0.2(6) . . . . ?
C2 N2 C3 C4 0.3(5) . . . . ?
C1 N1 C4 C3 0.0(5) . . . . ?
C3 N2 C2 C1 -0.2(5) . . . . ?
C8 N3 C5 C6 -0.3(5) . . . . ?
C6 N4 C7 C8 0.8(6) . . . . ?
C21 N21 C24 C23 0.7(5) . . . . ?
C7 N4 C6 C5 -1.6(6) . . . . ?
C22 N22 C23 C24 0.5(5) . . . . ?
C5 N3 C8 C7 -0.5(5) . . . . ?
C26 N24 C27 C28 0.4(6) . . . . ?
C25 N23 C28 C27 -0.5(5) . . . . ?
C23 N22 C22 C21 0.1(5) . . . . ?
C4 N1 C1 C2 0.1(5) . . . . ?
C24 N21 C21 C22 -0.1(5) . . . . ?
C11 C10 C9 O1 177.0(3) . . . . ?
C28 N23 C25 C26 0.4(5) . . . . ?
C27 N24 C26 C25 -0.5(6) . . . . ?
C31 C30 C29 O21 -174.3(3) . . . . ?
